data_7221738
loop_
_publ_author_name
'Jindo, Takumi'
'Kim, Byung-Soon'
'Sasaki, Naho'
'Shinohara, Yohei'
'Son, Young-A'
'Kim, Sung-Hoon'
'Matsumoto, Shinya'

_publ_section_title
;
 The effect of terminal dimethyl and diethyl substituents on the
 J-aggregate-like molecular arrangement of bisazomethine dye molecules
;
_journal_issue 37
_journal_name_full CrystEngComm
_journal_page_first 7213
_journal_paper_doi 10.1039/C5CE00845J
_journal_volume 17
_journal_year 2015
_chemical_formula_moiety 'C32 H42 N6 O2'
_chemical_formula_sum 'C32 H42 N6 O2'
_chemical_formula_weight 542.72
_space_group_IT_number 2
_symmetry_cell_setting triclinic
_symmetry_Int_Tables_number 2
_symmetry_space_group_name_Hall '-P 1'
_symmetry_space_group_name_H-M 'P -1'
_atom_sites_solution_hydrogens geom
_atom_sites_solution_primary direct
_atom_sites_solution_secondary difmap
_audit_update_record
;
2015-07-13 deposited with the CCDC.
2015-08-06 downloaded from the CCDC.
;
_cell_angle_alpha 95.1228(12)
_cell_angle_beta 102.0454(13)
_cell_angle_gamma 108.3491(12)
_cell_formula_units_Z 1
_cell_length_a 8.4017(2)
_cell_length_b 10.0488(3)
_cell_length_c 10.0892(3)
_cell_measurement_reflns_used 5387
_cell_measurement_temperature 296
_cell_measurement_theta_max 68.19
_cell_measurement_theta_min 4.54
_cell_volume 779.59(4)
_computing_cell_refinement 'RAPID AUTO'
_computing_data_collection 'RAPID AUTO (Rigaku, ????)'
_computing_data_reduction 'RAPID AUTO'
_computing_molecular_graphics 'CrystalStructure 4.0'
_computing_publication_material 'CrystalStructure 4.0 (Rigaku, 2010)'
_computing_structure_refinement 'SHELXL97 (Sheldrick, 2008)'
_computing_structure_solution 'SIR2004 (Burla, et al., 2005)'
_diffrn_ambient_temperature 296
_diffrn_detector_area_resol_mean 10.000
_diffrn_measured_fraction_theta_full 0.940
_diffrn_measured_fraction_theta_max 0.940
_diffrn_measurement_device_type 'Rigaku R-AXIS RAPID'
_diffrn_measurement_method \w
_diffrn_radiation_type 'Cu K\a'
_diffrn_radiation_wavelength 1.54187
_diffrn_reflns_av_R_equivalents 0.0625
_diffrn_reflns_limit_h_max 9
_diffrn_reflns_limit_h_min -8
_diffrn_reflns_limit_k_max 12
_diffrn_reflns_limit_k_min -12
_diffrn_reflns_limit_l_max 12
_diffrn_reflns_limit_l_min -12
_diffrn_reflns_number 7416
_diffrn_reflns_theta_full 68.21
_diffrn_reflns_theta_max 68.21
_diffrn_standards_number 0
_exptl_absorpt_coefficient_mu 0.584
_exptl_absorpt_correction_T_max 0.954
_exptl_absorpt_correction_T_min 0.674
_exptl_absorpt_correction_type multi-scan
_exptl_absorpt_process_details
;
    Higashi, T. (1995). Program for Absorption Correction.
    Rigaku Corporation, Tokyo, Japan.
;
_exptl_crystal_colour purple
_exptl_crystal_density_diffrn 1.156
_exptl_crystal_density_method 'not measured'
_exptl_crystal_description block
_exptl_crystal_F_000 292.00
_exptl_crystal_size_max 0.600
_exptl_crystal_size_mid 0.080
_exptl_crystal_size_min 0.080
_refine_diff_density_max 0.210
_refine_diff_density_min -0.230
_refine_ls_extinction_method none
_refine_ls_goodness_of_fit_ref 1.110
_refine_ls_hydrogen_treatment constr
_refine_ls_number_parameters 181
_refine_ls_number_reflns 2671
_refine_ls_number_restraints 0
_refine_ls_R_factor_gt 0.0566
_refine_ls_shift/su_max 0.000
_refine_ls_structure_factor_coef Fsqd
_refine_ls_weighting_details 'w = 1/[\s^2^(Fo^2^)+(0.1053P)^2^+0.0360P] where P=(Fo^2^+2Fc^2^)/3'
_refine_ls_weighting_scheme calc
_refine_ls_wR_factor_ref 0.1945
_reflns_number_gt 1838
_reflns_number_total 2671
_reflns_threshold_expression F^2^>2.0\s(F^2^)
_cod_data_source_file c5ce00845j2.cif
_cod_data_source_block BSK13-01
_cod_depositor_comments 'Adding full bibliography for 7221734--7221739.cif.'
_cod_original_cell_volume 779.60(4)
_cod_database_code 7221738

loop_
_symmetry_equiv_pos_site_id
_symmetry_equiv_pos_as_xyz
1 +X,+Y,+Z
2 -X,-Y,-Z

loop_
_atom_site_label
_atom_site_type_symbol
_atom_site_fract_x
_atom_site_fract_y
_atom_site_fract_z
_atom_site_U_iso_or_equiv
_atom_site_adp_type
_atom_site_occupancy
_atom_site_symmetry_multiplicity
_atom_site_calc_flag
_atom_site_refinement_flags
O1 O 0.90589(17) 0.05264(16) 0.19660(13) 0.0698(5) Uani 1.0 2 d .
N1 N 1.3395(3) -0.1537(2) 0.21233(18) 0.0812(6) Uani 1.0 2 d .
N2 N 1.3280(2) 0.07654(16) 0.48435(15) 0.0546(5) Uani 1.0 2 d .
N3 N 0.7482(3) 0.36702(18) 0.49175(17) 0.0679(5) Uani 1.0 2 d .
C1 C 1.3821(3) -0.0896(2) 0.3197(2) 0.0590(5) Uani 1.0 2 d .
C2 C 1.4271(3) -0.00206(18) 0.45312(17) 0.0525(5) Uani 1.0 2 d .
C3 C 1.1891(3) 0.06830(19) 0.39436(18) 0.0527(5) Uani 1.0 2 d .
C4 C 1.0798(3) 0.14667(18) 0.41933(17) 0.0503(5) Uani 1.0 2 d .
C5 C 1.1077(3) 0.2303(2) 0.54686(18) 0.0568(5) Uani 1.0 2 d .
C6 C 1.0006(3) 0.3015(2) 0.57223(18) 0.0593(6) Uani 1.0 2 d .
C7 C 0.8546(3) 0.29494(19) 0.46857(19) 0.0542(5) Uani 1.0 2 d .
C8 C 0.8238(3) 0.21115(19) 0.34056(18) 0.0560(5) Uani 1.0 2 d .
C9 C 0.9318(3) 0.13750(19) 0.31722(17) 0.0519(5) Uani 1.0 2 d .
C10 C 0.7421(3) 0.0100(3) 0.0978(2) 0.0727(6) Uani 1.0 2 d .
C11 C 0.7378(3) -0.1084(3) -0.0070(2) 0.0796(7) Uani 1.0 2 d .
C12 C 0.7553(4) -0.2372(3) 0.0530(3) 0.0928(8) Uani 1.0 2 d .
C13 C 0.7530(5) -0.3570(3) -0.0487(3) 0.1081(10) Uani 1.0 2 d .
C14 C 0.7748(6) -0.4812(4) 0.0139(4) 0.1478(15) Uani 1.0 2 d .
C15 C 0.7742(4) 0.4509(3) 0.6245(3) 0.0804(7) Uani 1.0 2 d .
C16 C 0.6071(3) 0.3698(3) 0.3827(3) 0.0800(7) Uani 1.0 2 d .
H1 H 1.1593 0.0091 0.3102 0.0632 Uiso 1.0 2 calc R
H2 H 1.2031 0.2374 0.6168 0.0681 Uiso 1.0 2 calc R
H3 H 1.0237 0.3550 0.6585 0.0712 Uiso 1.0 2 calc R
H4 H 0.7291 0.2052 0.2704 0.0672 Uiso 1.0 2 calc R
H5A H 0.7295 0.0894 0.0539 0.0873 Uiso 1.0 2 calc R
H6B H 0.6484 -0.0228 0.1423 0.0873 Uiso 1.0 2 calc R
H7B H 0.8310 -0.0727 -0.0513 0.0955 Uiso 1.0 2 calc R
H8A H 0.6293 -0.1372 -0.0769 0.0955 Uiso 1.0 2 calc R
H9A H 0.8630 -0.2076 0.1237 0.1114 Uiso 1.0 2 calc R
H10B H 0.6615 -0.2727 0.0969 0.1114 Uiso 1.0 2 calc R
H11A H 0.6440 -0.3888 -0.1182 0.1297 Uiso 1.0 2 calc R
H12B H 0.8451 -0.3215 -0.0942 0.1297 Uiso 1.0 2 calc R
H13C H 0.8900 -0.4547 0.0715 0.1773 Uiso 1.0 2 calc R
H14A H 0.7558 -0.5584 -0.0575 0.1773 Uiso 1.0 2 calc R
H15B H 0.6924 -0.5103 0.0681 0.1773 Uiso 1.0 2 calc R
H16A H 0.7797 0.3928 0.6946 0.0965 Uiso 1.0 2 calc R
H17C H 0.6794 0.4853 0.6228 0.0965 Uiso 1.0 2 calc R
H18B H 0.8805 0.5300 0.6437 0.0965 Uiso 1.0 2 calc R
H19B H 0.6501 0.3972 0.3046 0.0960 Uiso 1.0 2 calc R
H20A H 0.5579 0.4371 0.4143 0.0960 Uiso 1.0 2 calc R
H21C H 0.5199 0.2770 0.3569 0.0960 Uiso 1.0 2 calc R

loop_
_atom_site_aniso_label
_atom_site_aniso_U_11
_atom_site_aniso_U_22
_atom_site_aniso_U_33
_atom_site_aniso_U_12
_atom_site_aniso_U_13
_atom_site_aniso_U_23
O1 0.0615(10) 0.0963(11) 0.0530(8) 0.0411(8) 0.0037(7) -0.0075(7)
N1 0.0941(15) 0.0885(13) 0.0649(12) 0.0448(12) 0.0121(10) 0.0016(10)
N2 0.0533(11) 0.0578(9) 0.0598(10) 0.0288(8) 0.0131(8) 0.0123(7)
N3 0.0737(13) 0.0705(11) 0.0716(11) 0.0435(10) 0.0165(9) 0.0073(9)
C1 0.0592(13) 0.0650(12) 0.0611(12) 0.0328(10) 0.0138(10) 0.0125(10)
C2 0.0520(13) 0.0527(10) 0.0583(11) 0.0235(9) 0.0151(9) 0.0139(9)
C3 0.0539(12) 0.0550(10) 0.0540(10) 0.0250(9) 0.0133(9) 0.0104(8)
C4 0.0527(12) 0.0519(10) 0.0515(10) 0.0241(9) 0.0133(8) 0.0114(8)
C5 0.0589(13) 0.0634(11) 0.0509(10) 0.0292(10) 0.0070(9) 0.0098(9)
C6 0.0708(14) 0.0610(11) 0.0522(11) 0.0330(10) 0.0135(9) 0.0056(9)
C7 0.0596(13) 0.0543(10) 0.0582(11) 0.0283(9) 0.0197(9) 0.0133(9)
C8 0.0536(12) 0.0653(12) 0.0554(11) 0.0309(10) 0.0099(9) 0.0112(9)
C9 0.0527(12) 0.0602(11) 0.0459(10) 0.0255(9) 0.0109(8) 0.0059(8)
C10 0.0643(14) 0.1011(16) 0.0526(11) 0.0408(12) 0.0010(10) -0.0014(11)
C11 0.0770(16) 0.1037(18) 0.0537(12) 0.0398(14) 0.0007(11) -0.0050(12)
C12 0.108(2) 0.1049(19) 0.0622(14) 0.0434(16) 0.0112(13) -0.0049(13)
C13 0.142(3) 0.107(2) 0.0735(16) 0.056(2) 0.0111(17) -0.0087(15)
C14 0.218(5) 0.122(3) 0.108(3) 0.083(3) 0.021(3) -0.002(2)
C15 0.1069(19) 0.0764(14) 0.0803(15) 0.0535(14) 0.0382(14) 0.0090(12)
C16 0.0722(16) 0.0831(15) 0.0993(18) 0.0486(13) 0.0183(13) 0.0147(13)

loop_
_atom_type_symbol
_atom_type_description
_atom_type_scat_dispersion_real
_atom_type_scat_dispersion_imag
_atom_type_scat_source
C C 0.0181 0.0091
;
International Tables for Crystallography
(1992, Vol. C, Tables 4.2.6.8 and 6.1.1.4)
;
H H 0.0000 0.0000
;
International Tables for Crystallography
(1992, Vol. C, Table 6.1.1.4)
;
N N 0.0311 0.0180
;
International Tables for Crystallography
(1992, Vol. C, Tables 4.2.6.8 and 6.1.1.4)
;
O O 0.0492 0.0322
;
International Tables for Crystallography
(1992, Vol. C, Tables 4.2.6.8 and 6.1.1.4)
;

loop_
_geom_angle_atom_site_label_1
_geom_angle_atom_site_label_2
_geom_angle_atom_site_label_3
_geom_angle
_geom_angle_publ_flag
_geom_angle_site_symmetry_3
C9 O1 C10 119.68(18) yes .
C2 N2 C3 119.36(16) yes .
C7 N3 C15 122.17(18) yes .
C7 N3 C16 121.38(18) yes .
C15 N3 C16 116.4(3) yes .
N1 C1 C2 175.5(3) yes .
N2 C2 C1 121.11(16) yes .
N2 C2 C2 120.87(16) yes 2_856
C1 C2 C2 118.02(19) yes 2_856
N2 C3 C4 122.55(17) yes .
C3 C4 C5 122.57(17) yes .
C3 C4 C9 120.82(16) yes .
C5 C4 C9 116.5(2) yes .
C4 C5 C6 122.68(17) yes .
C5 C6 C7 120.67(17) yes .
N3 C7 C6 121.32(18) yes .
N3 C7 C8 121.14(18) yes .
C6 C7 C8 117.5(2) yes .
C7 C8 C9 121.09(17) yes .
O1 C9 C4 115.08(19) yes .
O1 C9 C8 123.47(16) yes .
C4 C9 C8 121.44(16) yes .
O1 C10 C11 107.2(2) yes .
C10 C11 C12 113.71(19) yes .
C11 C12 C13 115.1(2) yes .
C12 C13 C14 113.9(3) yes .

loop_
_geom_bond_atom_site_label_1
_geom_bond_atom_site_label_2
_geom_bond_distance
_geom_bond_publ_flag
_geom_bond_site_symmetry_2
O1 C9 1.357(3) yes .
O1 C10 1.432(3) yes .
N1 C1 1.133(3) yes .
N2 C2 1.377(3) yes .
N2 C3 1.295(3) yes .
N3 C7 1.358(4) yes .
N3 C15 1.453(3) yes .
N3 C16 1.448(3) yes .
C1 C2 1.448(3) yes .
C2 C2 1.369(3) yes 2_856
C3 C4 1.429(4) yes .
C4 C5 1.405(3) yes .
C4 C9 1.411(3) yes .
C5 C6 1.362(4) yes .
C6 C7 1.416(3) yes .
C7 C8 1.405(3) yes .
C8 C9 1.381(4) yes .
C10 C11 1.505(4) yes .
C11 C12 1.512(4) yes .
C12 C13 1.502(5) yes .
C13 C14 1.492(6) yes .
